data_2235873
loop_
_publ_author_name
'Yu, Hong'
'Jin, Yue-Bao'
'Chang, Yong-Kang'
'Lei, Ke-Wei'

_publ_section_title
;
 2-[(<i>E</i>)-(4-Fluorobenzyl)iminomethyl]-6-methoxyphenol
;
_journal_coeditor_code IS5154
_journal_issue 8
_journal_name_full 'Acta Crystallographica Section E'
_journal_page_first o2401
_journal_paper_doi 10.1107/S1600536812027419
_journal_volume 68
_journal_year 2012
_chemical_formula_iupac 'C15 H14 F N O2'
_chemical_formula_moiety 'C15 H14 F N O2'
_chemical_formula_sum 'C15 H14 F N O2'
_chemical_formula_weight 259.27
_chemical_name_systematic
;
2-[(<i>E</i>)-(4-Fluorobenzyl)iminomethyl]-6-methoxyphenol
;
_space_group_IT_number 5
_symmetry_cell_setting monoclinic
_symmetry_space_group_name_Hall 'C 2y'
_symmetry_space_group_name_H-M 'C 1 2 1'
_atom_sites_solution_hydrogens geom
_atom_sites_solution_primary direct
_atom_sites_solution_secondary difmap
_audit_creation_method SHELXL-97
_cell_angle_alpha 90.00
_cell_angle_beta 118.477(9)
_cell_angle_gamma 90.00
_cell_formula_units_Z 4
_cell_length_a 20.5577(15)
_cell_length_b 5.5281(3)
_cell_length_c 13.1315(9)
_cell_measurement_reflns_used 3354
_cell_measurement_temperature 293(2)
_cell_measurement_theta_max 28.9
_cell_measurement_theta_min 0.958
_cell_volume 1311.77(19)
_computing_cell_refinement 'RAPID-AUTO (Rigaku, 1998)'
_computing_data_collection 'RAPID-AUTO (Rigaku, 1998)'
_computing_data_reduction 'CrystalStructure (Rigaku/MSC, 2004)'
_computing_molecular_graphics 'SHELXTL (Sheldrick, 2008)'
_computing_publication_material 'SHELXL97 (Sheldrick, 2008)'
_computing_structure_refinement 'SHELXL97 (Sheldrick, 2008)'
_computing_structure_solution 'SHELXS97 (Sheldrick, 2008)'
_diffrn_ambient_temperature 293(2)
_diffrn_measured_fraction_theta_full 0.991
_diffrn_measured_fraction_theta_max 0.991
_diffrn_measurement_device_type 'Rigaku R-AXIS RAPID'
_diffrn_measurement_method '\w scans'
_diffrn_radiation_monochromator graphite
_diffrn_radiation_source 'fine-focus sealed tube'
_diffrn_radiation_type MoK\a
_diffrn_radiation_wavelength 0.71073
_diffrn_reflns_av_R_equivalents 0.0205
_diffrn_reflns_av_sigmaI/netI 0.0152
_diffrn_reflns_limit_h_max 27
_diffrn_reflns_limit_h_min -25
_diffrn_reflns_limit_k_max 7
_diffrn_reflns_limit_k_min -6
_diffrn_reflns_limit_l_max 17
_diffrn_reflns_limit_l_min -16
_diffrn_reflns_number 5883
_diffrn_reflns_theta_full 28.90
_diffrn_reflns_theta_max 28.90
_diffrn_reflns_theta_min 3.15
_exptl_absorpt_coefficient_mu 0.097
_exptl_absorpt_correction_T_max 0.985
_exptl_absorpt_correction_T_min 0.971
_exptl_absorpt_correction_type multi-scan
_exptl_absorpt_process_details '(ABSCOR; Higashi, 1995)'
_exptl_crystal_colour yellow
_exptl_crystal_density_diffrn 1.313
_exptl_crystal_density_method 'not measured'
_exptl_crystal_description block
_exptl_crystal_F_000 544
_exptl_crystal_size_max 0.43
_exptl_crystal_size_mid 0.25
_exptl_crystal_size_min 0.16
_refine_diff_density_max 0.119
_refine_diff_density_min -0.151
_refine_ls_extinction_method none
_refine_ls_goodness_of_fit_ref 1.165
_refine_ls_hydrogen_treatment mixed
_refine_ls_matrix_type full
_refine_ls_number_parameters 175
_refine_ls_number_reflns 1902
_refine_ls_number_restraints 2
_refine_ls_restrained_S_all 1.165
_refine_ls_R_factor_all 0.0451
_refine_ls_R_factor_gt 0.0415
_refine_ls_shift/su_max 0.001
_refine_ls_shift/su_mean 0.000
_refine_ls_structure_factor_coef Fsqd
_refine_ls_weighting_details 'calc w=1/[\s^2^(Fo^2^)+(0.0490P)^2^+0.4613P] where P=(Fo^2^+2Fc^2^)/3'
_refine_ls_weighting_scheme calc
_refine_ls_wR_factor_gt 0.1221
_refine_ls_wR_factor_ref 0.1249
_reflns_number_gt 1525
_reflns_number_total 1902
_reflns_threshold_expression I>2sigma(I)
_cod_data_source_file is5154.cif
_cod_data_source_block I
_cod_original_sg_symbol_H-M 'C 2'
_cod_database_code 2235873
_cod_database_fobs_code 2235873

loop_
_symmetry_equiv_pos_as_xyz
'x, y, z'
'-x, y, -z'
'x+1/2, y+1/2, z'
'-x+1/2, y+1/2, -z'

loop_
_atom_site_type_symbol
_atom_site_label
_atom_site_fract_x
_atom_site_fract_y
_atom_site_fract_z
_atom_site_U_iso_or_equiv
_atom_site_adp_type
_atom_site_calc_flag
_atom_site_refinement_flags
_atom_site_occupancy
_atom_site_symmetry_multiplicity
F F1 0.61623(12) 0.1593(6) -0.32616(19) 0.1177(10) Uani d . 1 1
O O1 1.02596(11) 0.0073(5) 0.12995(15) 0.0681(6) Uani d D 1 1
H H1 0.9934(18) 0.112(6) 0.091(3) 0.102 Uiso d D 1 1
O O2 1.12802(12) -0.2598(5) 0.29122(16) 0.0744(6) Uani d . 1 1
N N1 0.93995(12) 0.3831(5) 0.07357(19) 0.0660(7) Uani d . 1 1
C C1 1.18810(18) -0.3918(8) 0.3777(3) 0.0859(11) Uani d . 1 1
H H1C 1.2044 -0.5110 0.3417 0.129 Uiso calc R 1 1
H H1D 1.1725 -0.4706 0.4276 0.129 Uiso calc R 1 1
H H1E 1.2281 -0.2832 0.4225 0.129 Uiso calc R 1 1
C C2 1.09825(14) -0.0822(6) 0.3284(2) 0.0560(6) Uani d . 1 1
C C3 1.11648(16) -0.0370(6) 0.4429(2) 0.0656(8) Uani d . 1 1
H H3A 1.1504 -0.1362 0.5013 0.079 Uiso calc R 1 1
C C4 1.08473(18) 0.1536(8) 0.4710(2) 0.0787(10) Uani d . 1 1
H H4A 1.0971 0.1801 0.5480 0.094 Uiso calc R 1 1
C C5 1.03524(16) 0.3046(7) 0.3869(2) 0.0712(9) Uani d . 1 1
H H5A 1.0154 0.4355 0.4072 0.085 Uiso calc R 1 1
C C6 1.01464(13) 0.2608(6) 0.2699(2) 0.0560(6) Uani d . 1 1
C C7 1.04497(13) 0.0636(5) 0.24101(19) 0.0523(6) Uani d . 1 1
C C8 0.96436(14) 0.4252(6) 0.1806(2) 0.0622(7) Uani d . 1 1
H H8A 0.9496 0.5659 0.2027 0.075 Uiso calc R 1 1
C C9 0.89012(17) 0.5601(7) -0.0103(3) 0.0749(9) Uani d . 1 1
H H9A 0.9126 0.6235 -0.0550 0.090 Uiso calc R 1 1
H H9B 0.8825 0.6939 0.0307 0.090 Uiso calc R 1 1
C C10 0.81621(15) 0.4466(6) -0.0912(2) 0.0582(7) Uani d . 1 1
C C11 0.75116(18) 0.5559(7) -0.1113(3) 0.0716(8) Uani d . 1 1
H H11A 0.7524 0.6962 -0.0713 0.086 Uiso calc R 1 1
C C12 0.68320(17) 0.4581(8) -0.1912(3) 0.0822(11) Uani d . 1 1
H H12A 0.6392 0.5332 -0.2055 0.099 Uiso calc R 1 1
C C13 0.68242(18) 0.2542(8) -0.2471(3) 0.0759(9) Uani d . 1 1
C C14 0.7451(2) 0.1359(7) -0.2279(3) 0.0770(9) Uani d . 1 1
H H14A 0.7427 -0.0069 -0.2669 0.092 Uiso calc R 1 1
C C15 0.81264(17) 0.2330(7) -0.1487(2) 0.0698(8) Uani d . 1 1
H H15A 0.8561 0.1536 -0.1339 0.084 Uiso calc R 1 1

loop_
_atom_site_aniso_label
_atom_site_aniso_U_11
_atom_site_aniso_U_22
_atom_site_aniso_U_33
_atom_site_aniso_U_12
_atom_site_aniso_U_13
_atom_site_aniso_U_23
F1 0.0827(12) 0.156(3) 0.0899(13) -0.0452(16) 0.0215(11) 0.0028(16)
O1 0.0649(11) 0.0837(15) 0.0414(9) 0.0055(11) 0.0138(8) -0.0017(10)
O2 0.0735(12) 0.0749(14) 0.0549(10) 0.0165(12) 0.0144(9) -0.0033(10)
N1 0.0544(12) 0.0786(17) 0.0537(12) 0.0012(12) 0.0166(10) 0.0137(12)
C1 0.0739(19) 0.088(3) 0.0702(18) 0.022(2) 0.0138(15) -0.0022(19)
C2 0.0492(12) 0.0625(16) 0.0497(12) -0.0032(12) 0.0182(10) -0.0007(12)
C3 0.0625(15) 0.080(2) 0.0453(12) 0.0042(16) 0.0181(11) 0.0115(14)
C4 0.083(2) 0.107(3) 0.0460(13) 0.017(2) 0.0306(14) 0.0048(17)
C5 0.0669(16) 0.092(2) 0.0543(14) 0.0140(17) 0.0285(13) 0.0026(16)
C6 0.0465(12) 0.0715(18) 0.0467(11) -0.0016(13) 0.0196(10) 0.0037(13)
C7 0.0447(11) 0.0636(16) 0.0421(11) -0.0078(11) 0.0154(9) 0.0000(11)
C8 0.0511(13) 0.0699(18) 0.0619(14) 0.0007(14) 0.0240(11) 0.0071(14)
C9 0.0664(16) 0.076(2) 0.0617(16) -0.0017(16) 0.0134(13) 0.0197(16)
C10 0.0582(14) 0.0603(17) 0.0491(12) 0.0050(13) 0.0199(11) 0.0135(12)
C11 0.0760(18) 0.0661(18) 0.0674(17) 0.0123(16) 0.0300(15) 0.0097(15)
C12 0.0578(16) 0.100(3) 0.085(2) 0.0137(19) 0.0313(15) 0.023(2)
C13 0.0671(18) 0.092(3) 0.0594(15) -0.014(2) 0.0224(14) 0.0133(19)
C14 0.093(2) 0.071(2) 0.0661(16) -0.012(2) 0.0372(16) -0.0023(17)
C15 0.0680(17) 0.0727(19) 0.0660(16) 0.0116(17) 0.0297(14) 0.0089(16)

loop_
_atom_type_symbol
_atom_type_description
_atom_type_scat_dispersion_real
_atom_type_scat_dispersion_imag
_atom_type_scat_source
C C 0.0033 0.0016 'International Tables Vol C Tables 4.2.6.8 and 6.1.1.4'
H H 0.0000 0.0000 'International Tables Vol C Tables 4.2.6.8 and 6.1.1.4'
N N 0.0061 0.0033 'International Tables Vol C Tables 4.2.6.8 and 6.1.1.4'
O O 0.0106 0.0060 'International Tables Vol C Tables 4.2.6.8 and 6.1.1.4'
F F 0.0171 0.0103 'International Tables Vol C Tables 4.2.6.8 and 6.1.1.4'

loop_
_geom_angle_atom_site_label_1
_geom_angle_atom_site_label_2
_geom_angle_atom_site_label_3
_geom_angle
C7 O1 H1 103(3)
C2 O2 C1 116.9(2)
C8 N1 C9 118.4(3)
O2 C1 H1C 109.5
O2 C1 H1D 109.5
H1C C1 H1D 109.5
O2 C1 H1E 109.5
H1C C1 H1E 109.5
H1D C1 H1E 109.5
O2 C2 C3 125.6(3)
O2 C2 C7 115.4(2)
C3 C2 C7 119.0(3)
C4 C3 C2 120.6(3)
C4 C3 H3A 119.7
C2 C3 H3A 119.7
C5 C4 C3 121.0(3)
C5 C4 H4A 119.5
C3 C4 H4A 119.5
C4 C5 C6 119.7(3)
C4 C5 H5A 120.1
C6 C5 H5A 120.1
C7 C6 C5 119.4(3)
C7 C6 C8 120.5(2)
C5 C6 C8 120.1(3)
O1 C7 C6 122.4(2)
O1 C7 C2 117.4(2)
C6 C7 C2 120.2(2)
N1 C8 C6 122.2(3)
N1 C8 H8A 118.9
C6 C8 H8A 118.9
N1 C9 C10 111.1(3)
N1 C9 H9A 109.4
C10 C9 H9A 109.4
N1 C9 H9B 109.4
C10 C9 H9B 109.4
H9A C9 H9B 108.0
C11 C10 C15 118.5(3)
C11 C10 C9 120.8(3)
C15 C10 C9 120.7(3)
C10 C11 C12 120.5(3)
C10 C11 H11A 119.7
C12 C11 H11A 119.7
C13 C12 C11 118.9(3)
C13 C12 H12A 120.5
C11 C12 H12A 120.5
C12 C13 C14 122.8(3)
C12 C13 F1 119.2(4)
C14 C13 F1 118.1(4)
C13 C14 C15 118.4(3)
C13 C14 H14A 120.8
C15 C14 H14A 120.8
C10 C15 C14 120.9(3)
C10 C15 H15A 119.6
C14 C15 H15A 119.6

loop_
_geom_bond_atom_site_label_1
_geom_bond_atom_site_label_2
_geom_bond_distance
F1 C13 1.363(4)
O1 C7 1.354(3)
O1 H1 0.846(19)
O2 C2 1.364(4)
O2 C1 1.418(4)
N1 C8 1.269(4)
N1 C9 1.464(4)
C1 H1C 0.9600
C1 H1D 0.9600
C1 H1E 0.9600
C2 C3 1.388(4)
C2 C7 1.403(4)
C3 C4 1.379(5)
C3 H3A 0.9300
C4 C5 1.371(5)
C4 H4A 0.9300
C5 C6 1.406(4)
C5 H5A 0.9300
C6 C7 1.396(4)
C6 C8 1.454(4)
C8 H8A 0.9300
C9 C10 1.514(4)
C9 H9A 0.9700
C9 H9B 0.9700
C10 C11 1.374(4)
C10 C15 1.384(5)
C11 C12 1.396(5)
C11 H11A 0.9300
C12 C13 1.341(6)
C12 H12A 0.9300
C13 C14 1.356(5)
C14 C15 1.386(4)
C14 H14A 0.9300
C15 H15A 0.9300

loop_
_geom_hbond_atom_site_label_D
_geom_hbond_atom_site_label_H
_geom_hbond_atom_site_label_A
_geom_hbond_site_symmetry_A
_geom_hbond_distance_DH
_geom_hbond_distance_HA
_geom_hbond_distance_DA
_geom_hbond_angle_DHA
_geom_hbond_publ_flag
O1 H1 N1 . 0.85(4) 1.81(4) 2.597(4) 154(3) y
C15 H15A O1 2_755 0.93 2.53 3.442(4) 166 y

loop_
_cod_related_entry_id
_cod_related_entry_database
_cod_related_entry_code
1 ChemSpider 30657975
